data_2201302
loop_
_publ_author_name
'Greve, Jan'
'N\"ather, Christian'

_publ_section_title
;Poly[[diaqua(\m~4~-squarato-<i>O</i>,<i>O</i>',<i>O</i>'',<i>O</i>''')manganese(II)]
 0.93-hydrate]
;
_journal_issue 11
_journal_name_full 'Acta Crystallographica Section E'
_journal_page_first m625
_journal_page_last m627
_journal_paper_doi 10.1107/S1600536802018329
_journal_volume 58
_journal_year 2002
_chemical_formula_iupac '[Mn (C4 O4) (H2 O1)2], 0.93H2 O'
_chemical_formula_moiety 'C4 H4 O6 Mn, 0.93H2 O'
_chemical_formula_sum 'C4 H5.86 Mn O6.93'
_chemical_formula_weight 219.77
_chemical_melting_point 'decomposes at about 250\%C'
_chemical_name_common
;
Poly[[diaqua(\m~4~-squarato-O,O',O'',O''')manganese(II)] 0.93-hydrate]
;
_chemical_name_systematic
;
Poly[[diaqua(\m~4~-squarato-O,O',O'',O''')manganese(II)] 0.93-hydrate]
;
_space_group_IT_number 222
_symmetry_cell_setting cubic
_symmetry_space_group_name_Hall '-P 4a 2bc 3'
_symmetry_space_group_name_H-M 'P n -3 n :2'
_atom_sites_solution_hydrogens geom
_atom_sites_solution_primary direct
_atom_sites_solution_secondary difmap
_audit_creation_method SHELXL-97
_cell_angle_alpha 90.00
_cell_angle_beta 90.00
_cell_angle_gamma 90.00
_cell_formula_units_Z 24
_cell_length_a 16.5527(8)
_cell_length_b 16.5527(8)
_cell_length_c 16.5527(8)
_cell_measurement_reflns_used 8000
_cell_measurement_temperature 293(2)
_cell_measurement_theta_max 28
_cell_measurement_theta_min 2.5
_cell_volume 4535.3(4)
_computing_cell_refinement 'IPDS Program Package'
_computing_data_collection 'IPDS Program Package (Stoe & Cie, 1998)'
_computing_data_reduction 'IPDS Program Package'
_computing_molecular_graphics 'XP in SHELXTL (Bruker, 1998)'
_computing_publication_material 'CIFTAB in SHELXL97'
_computing_structure_refinement 'SHELXL97 (Sheldrick, 1997)'
_computing_structure_solution 'SHELXS97 (Sheldrick, 1997)'
_diffrn_ambient_temperature 293(2)
_diffrn_measured_fraction_theta_full 0.980
_diffrn_measured_fraction_theta_max 0.980
_diffrn_measurement_device_type 'Stoe IPDS'
_diffrn_measurement_method \f
_diffrn_radiation_monochromator graphite
_diffrn_radiation_source 'fine-focus sealed tube'
_diffrn_radiation_type MoK\a
_diffrn_radiation_wavelength 0.71073
_diffrn_reflns_av_R_equivalents 0.0494
_diffrn_reflns_av_sigmaI/netI 0.0127
_diffrn_reflns_limit_h_max 21
_diffrn_reflns_limit_h_min -21
_diffrn_reflns_limit_k_max 18
_diffrn_reflns_limit_k_min -21
_diffrn_reflns_limit_l_max 18
_diffrn_reflns_limit_l_min -21
_diffrn_reflns_number 28798
_diffrn_reflns_theta_full 27.99
_diffrn_reflns_theta_max 27.99
_diffrn_reflns_theta_min 3.89
_diffrn_standards_decay_% none
_diffrn_standards_interval_count 0
_diffrn_standards_number 0
_exptl_absorpt_coefficient_mu 1.74
_exptl_absorpt_correction_type none
_exptl_crystal_colour colourless
_exptl_crystal_density_diffrn 1.931
_exptl_crystal_density_method 'not measured'
_exptl_crystal_description block
_exptl_crystal_F_000 2602
_exptl_crystal_size_max 0.15
_exptl_crystal_size_mid 0.05
_exptl_crystal_size_min 0.05
_refine_diff_density_max 0.733
_refine_diff_density_min -0.650
_refine_ls_extinction_method none
_refine_ls_goodness_of_fit_ref 1.179
_refine_ls_hydrogen_treatment constr
_refine_ls_matrix_type full
_refine_ls_number_parameters 58
_refine_ls_number_reflns 908
_refine_ls_number_restraints 0
_refine_ls_restrained_S_all 1.179
_refine_ls_R_factor_all 0.0396
_refine_ls_R_factor_gt 0.0370
_refine_ls_shift/su_max 0.001
_refine_ls_shift/su_mean 0.000
_refine_ls_structure_factor_coef Fsqd
_refine_ls_weighting_details 'calc w = 1/[\s^2^(Fo^2^)+(0.0485P)^2^+5.7874P] where P = (Fo^2^+2Fc^2^)/3'
_refine_ls_weighting_scheme calc
_refine_ls_wR_factor_gt 0.1109
_refine_ls_wR_factor_ref 0.1125
_reflns_number_gt 821
_reflns_number_total 908
_reflns_threshold_expression I>2\s(I)
_cod_data_source_file bt6191.cif
_cod_data_source_block I
_cod_original_sg_symbol_H-M 'P n -3 n'
_cod_original_formula_sum 'C4 H5.86 Mn O6.93 '
_cod_database_code 2201302
_cod_database_fobs_code 2201302

loop_
_symmetry_equiv_pos_as_xyz
'x, y, z'
'-x+1/2, -y+1/2, z'
'-x+1/2, y, -z+1/2'
'x, -y+1/2, -z+1/2'
'z, x, y'
'z, -x+1/2, -y+1/2'
'-z+1/2, -x+1/2, y'
'-z+1/2, x, -y+1/2'
'y, z, x'
'-y+1/2, z, -x+1/2'
'y, -z+1/2, -x+1/2'
'-y+1/2, -z+1/2, x'
'y, x, -z+1/2'
'-y+1/2, -x+1/2, -z+1/2'
'y, -x+1/2, z'
'-y+1/2, x, z'
'x, z, -y+1/2'
'-x+1/2, z, y'
'-x+1/2, -z+1/2, -y+1/2'
'x, -z+1/2, y'
'z, y, -x+1/2'
'z, -y+1/2, x'
'-z+1/2, y, x'
'-z+1/2, -y+1/2, -x+1/2'
'-x, -y, -z'
'x-1/2, y-1/2, -z'
'x-1/2, -y, z-1/2'
'-x, y-1/2, z-1/2'
'-z, -x, -y'
'-z, x-1/2, y-1/2'
'z-1/2, x-1/2, -y'
'z-1/2, -x, y-1/2'
'-y, -z, -x'
'y-1/2, -z, x-1/2'
'-y, z-1/2, x-1/2'
'y-1/2, z-1/2, -x'
'-y, -x, z-1/2'
'y-1/2, x-1/2, z-1/2'
'-y, x-1/2, -z'
'y-1/2, -x, -z'
'-x, -z, y-1/2'
'x-1/2, -z, -y'
'x-1/2, z-1/2, y-1/2'
'-x, z-1/2, -y'
'-z, -y, x-1/2'
'-z, y-1/2, -x'
'z-1/2, -y, -x'
'z-1/2, y-1/2, x-1/2'

loop_
_atom_site_label
_atom_site_fract_x
_atom_site_fract_y
_atom_site_fract_z
_atom_site_U_iso_or_equiv
_atom_site_adp_type
_atom_site_calc_flag
_atom_site_refinement_flags
_atom_site_occupancy
_atom_site_disorder_assembly
_atom_site_disorder_group
_atom_site_type_symbol
Mn 0.498174(14) 0.498174(14) 0.2500 0.0081(2) Uani d S 1 . . Mn
C1 0.30833(10) 0.48233(11) 0.22723(10) 0.0127(4) Uani d . 1 . . C
O1 0.37797(8) 0.48637(9) 0.19862(8) 0.0193(4) Uani d . 1 . . O
C2 0.50060(11) 0.69129(11) 0.22832(12) 0.0151(4) Uani d . 1 . . C
O2 0.50295(9) 0.62095(8) 0.20098(8) 0.0216(4) Uani d . 1 . . O
O3 0.45951(9) 0.53810(9) 0.36679(9) 0.0204(4) Uani d . 1 . . O
H1 0.4126 0.5195 0.3793 0.031 Uiso d R 1 . . H
H2 0.4690 0.5877 0.3790 0.031 Uiso d R 1 . . H
O4 0.2500 0.6703(13) 0.2500 0.143(7) Uiso d SP 0.48(2) . . O
O5 0.7016(11) 0.7039(11) 0.2082(8) 0.143(7) Uiso d P 0.345(15) . . O

loop_
_atom_site_aniso_label
_atom_site_aniso_U_11
_atom_site_aniso_U_22
_atom_site_aniso_U_33
_atom_site_aniso_U_12
_atom_site_aniso_U_13
_atom_site_aniso_U_23
Mn 0.0080(2) 0.0080(2) 0.0083(3) 0.00028(11) -0.00055(8) 0.00055(8)
C1 0.0084(8) 0.0213(9) 0.0083(7) 0.0013(7) -0.0001(6) 0.0003(7)
O1 0.0064(6) 0.0406(9) 0.0109(6) -0.0002(5) 0.0008(5) 0.0017(6)
C2 0.0271(10) 0.0092(8) 0.0092(8) -0.0003(6) 0.0010(6) 0.0003(6)
O2 0.0467(9) 0.0066(6) 0.0115(6) 0.0005(5) 0.0029(5) -0.0009(5)
O3 0.0215(7) 0.0207(7) 0.0190(7) -0.0053(5) 0.0086(5) -0.0087(5)

loop_
_atom_type_symbol
_atom_type_description
_atom_type_scat_dispersion_real
_atom_type_scat_dispersion_imag
_atom_type_scat_source
C C 0.0033 0.0016 'International Tables Vol C Tables 4.2.6.8 and 6.1.1.4'
H H 0.0000 0.0000 'International Tables Vol C Tables 4.2.6.8 and 6.1.1.4'
O O 0.0106 0.0060 'International Tables Vol C Tables 4.2.6.8 and 6.1.1.4'
Mn Mn 0.3368 0.7283 'International Tables Vol C Tables 4.2.6.8 and 6.1.1.4'

loop_
_geom_angle_atom_site_label_1
_geom_angle_atom_site_label_2
_geom_angle_atom_site_label_3
_geom_angle_site_symmetry_1
_geom_angle_site_symmetry_3
_geom_angle
_geom_angle_publ_flag
O3 Mn O3 . 13 179.21(8) y
O3 Mn O1 . . 96.17(5) n
O3 Mn O1 13 . 84.40(5) y
O3 Mn O1 . 13 84.40(5) n
O3 Mn O1 13 13 96.17(5) y
O1 Mn O1 . 13 89.34(8) y
O3 Mn O2 . 13 86.09(5) y
O3 Mn O2 13 13 93.37(5) y
O1 Mn O2 . 13 176.62(6) y
O1 Mn O2 13 13 88.37(6) n
O3 Mn O2 . . 93.37(5) n
O3 Mn O2 13 . 86.09(5) n
O1 Mn O2 . . 88.37(6) y
O1 Mn O2 13 . 176.62(6) n
O2 Mn O2 13 . 94.03(8) y
O1 C1 C1 . 23 135.93(19) y
O1 C1 C1 . 21 133.91(19) y
C1 C1 C1 23 21 90.0 y
C1 O1 Mn . . 134.60(12) y
O2 C2 C2 . 44_666 136.0(2) y
O2 C2 C2 . 41_665 134.0(2) y
C2 C2 C2 44_666 41_665 89.990(4) y
C2 O2 Mn . . 136.83(13) y
Mn O3 H1 . . 112.2 n
Mn O3 H2 . . 116.8 n
H1 O3 H2 . . 116.8 n
O5 O4 O5 44_666 43_565 121(2) n
O5 O4 O5 44_666 36_566 75.9(11) n
O5 O4 O5 43_565 36_566 75.9(11) n
O5 O4 O5 44_666 35_665 75.9(11) n
O5 O4 O5 43_565 35_665 75.9(11) n
O5 O4 O5 36_566 35_665 121(2) n
O4 O5 O5 30_665 13 119.4(12) n
O4 O5 O5 30_665 15_565 52.0(5) n
O5 O5 O5 13 15_565 91.6(11) n
O4 O5 O5 30_665 16_655 52.0(5) n
O5 O5 O5 13 16_655 88.4(12) n
O5 O5 O5 15_565 16_655 90.000(7) n

loop_
_geom_bond_atom_site_label_1
_geom_bond_atom_site_label_2
_geom_bond_site_symmetry_2
_geom_bond_distance
_geom_bond_publ_flag
Mn O3 . 2.1409(14) y
Mn O3 13 2.1409(14) n
Mn O1 . 2.1727(13) y
Mn O1 13 2.1727(13) n
Mn O2 13 2.1898(13) n
Mn O2 . 2.1898(13) y
C1 O1 . 1.248(2) y
C1 C1 23 1.466(2) y
C1 C1 21 1.466(2) n
C2 O2 . 1.250(2) y
C2 C2 44_666 1.465(3) y
C2 C2 41_665 1.465(3) n
O3 H1 . 0.8600 n
O3 H2 . 0.8601 n
O4 O5 44_666 1.272(16) n
O4 O5 43_565 1.272(16) n
O4 O5 36_566 1.272(16) n
O4 O5 35_665 1.272(16) n
O5 O4 30_665 1.272(16) n
O5 O5 13 1.39(3) n
O5 O5 15_565 1.57(2) n
O5 O5 16_655 1.57(2) n

loop_
_geom_hbond_atom_site_label_D
_geom_hbond_atom_site_label_H
_geom_hbond_atom_site_label_A
_geom_hbond_site_symmetry_A
_geom_hbond_distance_DH
_geom_hbond_distance_HA
_geom_hbond_distance_DA
_geom_hbond_angle_DHA
O3 H1 O1 23 0.86 1.92 2.7602(19) 165
O3 H2 O2 44_666 0.86 1.93 2.7742(19) 166
